data_1502046
loop_
_publ_author_name
'Wang, Haining'
'Huang, Deshun'
'Cheng, Donghao'
'Li, Lijun'
'Shi, Yian'

_publ_section_title
;
 Acid-catalyzed regioselective sulfetherification of alkenols and
 stereoselective rearrangement of tetrahydrofuran to tetrahydropyran.
;
_journal_issue 7
_journal_name_full 'Organic letters'
_journal_page_first 1650
_journal_page_last 1653
_journal_paper_doi 10.1021/ol200127n
_journal_volume 13
_journal_year 2011
_chemical_formula_sum 'C20 H26 O3 S'
_chemical_formula_weight 346.47
_chemical_name_systematic
; 
 ? 
;
_space_group_IT_number 43
_symmetry_cell_setting orthorhombic
_symmetry_space_group_name_Hall 'F 2 -2d'
_symmetry_space_group_name_H-M 'F d d 2'
_atom_sites_solution_hydrogens geom
_atom_sites_solution_primary direct
_atom_sites_solution_secondary difmap
_audit_creation_method SHELXL-97
_cell_angle_alpha 90.00
_cell_angle_beta 90.00
_cell_angle_gamma 90.00
_cell_formula_units_Z 16
_cell_length_a 23.497(5)
_cell_length_b 52.752(11)
_cell_length_c 5.7732(12)
_cell_measurement_reflns_used 4753
_cell_measurement_temperature 173(2)
_cell_measurement_theta_max 27.47
_cell_measurement_theta_min 1.90
_cell_volume 7156(3)
_computing_cell_refinement 'CrystalClear (Rigaku Inc., 2008)'
_computing_data_collection 'CrystalClear (Rigaku Inc., 2008)'
_computing_data_reduction 'CrystalClear (Rigaku Inc., 2008)'
_computing_molecular_graphics
;
 Mercury: visualization and analysis of crystal structures, C. F. Macrae,
 P. R. Edgington, P. McCabe, E. Pidcock, G. P. Shields, R. Taylor,
 M. Towler and J. van de Streek, J. Appl. Cryst., 39, 453-457, 2006.
;
_computing_publication_material 'SHELX-97 (Sheldrick, 1997)'
_computing_structure_refinement 'SHELX-97 (Sheldrick, 1997)'
_computing_structure_solution 'SHELX-97 (Sheldrick, 1997)'
_diffrn_ambient_temperature 173(2)
_diffrn_detector_area_resol_mean 28.5714
_diffrn_measured_fraction_theta_full 0.996
_diffrn_measured_fraction_theta_max 0.996
_diffrn_measurement_device_type 'MM007HF + CCD (Saturn724+)'
_diffrn_measurement_method '\w scans at fixed \c = 45\%'
_diffrn_radiation_monochromator Confocal
_diffrn_radiation_source 'Rotating Anode'
_diffrn_radiation_type MoK\a
_diffrn_radiation_wavelength 0.71073
_diffrn_reflns_av_R_equivalents 0.0635
_diffrn_reflns_av_sigmaI/netI 0.0530
_diffrn_reflns_limit_h_max 30
_diffrn_reflns_limit_h_min -30
_diffrn_reflns_limit_k_max 68
_diffrn_reflns_limit_k_min -68
_diffrn_reflns_limit_l_max 5
_diffrn_reflns_limit_l_min -7
_diffrn_reflns_number 13434
_diffrn_reflns_theta_full 27.47
_diffrn_reflns_theta_max 27.47
_diffrn_reflns_theta_min 1.90
_exptl_absorpt_coefficient_mu 0.196
_exptl_absorpt_correction_T_max 0.9941
_exptl_absorpt_correction_T_min 0.9600
_exptl_absorpt_correction_type multi-scan
_exptl_absorpt_process_details 'CrystalClear (Rigaku Inc., 2008)'
_exptl_crystal_colour colorless
_exptl_crystal_density_diffrn 1.286
_exptl_crystal_density_method 'not measured'
_exptl_crystal_description needle
_exptl_crystal_F_000 2976
_exptl_crystal_size_max 0.21
_exptl_crystal_size_mid 0.05
_exptl_crystal_size_min 0.03
_refine_diff_density_max 0.391
_refine_diff_density_min -0.411
_refine_diff_density_rms 0.121
_refine_ls_abs_structure_details 'Flack H D (1983), Acta Cryst. A39, 876-881'
_refine_ls_abs_structure_Flack 0.01(13)
_refine_ls_extinction_coef 0.0016(2)
_refine_ls_extinction_expression Fc^*^=kFc[1+0.001xFc^2^\l^3^/sin(2\q)]^-1/4^
_refine_ls_extinction_method SHELXL
_refine_ls_goodness_of_fit_ref 1.168
_refine_ls_hydrogen_treatment constr
_refine_ls_matrix_type full
_refine_ls_number_parameters 219
_refine_ls_number_reflns 3498
_refine_ls_number_restraints 1
_refine_ls_restrained_S_all 1.168
_refine_ls_R_factor_all 0.0737
_refine_ls_R_factor_gt 0.0679
_refine_ls_shift/su_max 0.000
_refine_ls_shift/su_mean 0.000
_refine_ls_structure_factor_coef Fsqd
_refine_ls_weighting_details 'calc w=1/[\s^2^(Fo^2^)+(0.0741P)^2^+10.9651P] where P=(Fo^2^+2Fc^2^)/3'
_refine_ls_weighting_scheme calc
_refine_ls_wR_factor_gt 0.1658
_refine_ls_wR_factor_ref 0.1705
_reflns_number_gt 3191
_reflns_number_total 3498
_reflns_threshold_expression >2sigma(I)
_cod_data_source_file ol200127n_si_007.cif
_cod_data_source_block a
_cod_original_sg_symbol_H-M Fdd2
_cod_database_code 1502046

loop_
_symmetry_equiv_pos_as_xyz
'x, y, z'
'-x, -y, z'
'x+1/4, -y+1/4, z+1/4'
'-x+1/4, y+1/4, z+1/4'
'x, y+1/2, z+1/2'
'-x, -y+1/2, z+1/2'
'x+1/4, -y+3/4, z+3/4'
'-x+1/4, y+3/4, z+3/4'
'x+1/2, y, z+1/2'
'-x+1/2, -y, z+1/2'
'x+3/4, -y+1/4, z+3/4'
'-x+3/4, y+1/4, z+3/4'
'x+1/2, y+1/2, z'
'-x+1/2, -y+1/2, z'
'x+3/4, -y+3/4, z+1/4'
'-x+3/4, y+3/4, z+1/4'

loop_
_atom_site_label
_atom_site_type_symbol
_atom_site_fract_x
_atom_site_fract_y
_atom_site_fract_z
_atom_site_U_iso_or_equiv
_atom_site_adp_type
_atom_site_occupancy
_atom_site_symmetry_multiplicity
_atom_site_calc_flag
_atom_site_refinement_flags
S1 S 0.21003(5) 0.086894(17) 0.06942(17) 0.0422(3) Uani 1 1 d .
O1 O 0.16180(12) 0.15132(5) 0.3806(5) 0.0440(7) Uani 1 1 d .
O2 O 0.18475(16) 0.08632(5) -0.1564(6) 0.0620(9) Uani 1 1 d .
O3 O 0.26953(12) 0.09307(5) 0.0914(8) 0.0618(10) Uani 1 1 d .
C1 C 0.17143(16) 0.10806(6) 0.2508(7) 0.0375(9) Uani 1 1 d .
H1A H 0.1808 0.1034 0.4142 0.045 Uiso 1 1 calc R
C2 C 0.19142(16) 0.13577(7) 0.2166(7) 0.0374(8) Uani 1 1 d .
H2A H 0.2327 0.1363 0.2589 0.045 Uiso 1 1 calc R
C3 C 0.10118(17) 0.15026(7) 0.3541(9) 0.0499(11) Uani 1 1 d .
H3A H 0.0907 0.1558 0.1960 0.060 Uiso 1 1 calc R
H3B H 0.0831 0.1620 0.4660 0.060 Uiso 1 1 calc R
C4 C 0.07945(18) 0.12382(8) 0.3941(8) 0.0473(10) Uani 1 1 d .
H4A H 0.0377 0.1235 0.3725 0.057 Uiso 1 1 calc R
H4B H 0.0879 0.1186 0.5552 0.057 Uiso 1 1 calc R
C5 C 0.10746(16) 0.10534(7) 0.2254(8) 0.0433(9) Uani 1 1 d .
H5A H 0.0957 0.0878 0.2613 0.052 Uiso 1 1 calc R
H5B H 0.0958 0.1093 0.0646 0.052 Uiso 1 1 calc R
C6 C 0.19894(16) 0.05699(7) 0.2001(7) 0.0373(8) Uani 1 1 d .
C7 C 0.16755(16) 0.03881(7) 0.0892(7) 0.0389(8) Uani 1 1 d .
H7A H 0.1500 0.0425 -0.0552 0.047 Uiso 1 1 calc R
C8 C 0.16126(15) 0.01452(7) 0.1901(7) 0.0353(8) Uani 1 1 d .
C9 C 0.12970(16) -0.00516(7) 0.0819(8) 0.0409(9) Uani 1 1 d .
H9A H 0.1117 -0.0021 -0.0629 0.049 Uiso 1 1 calc R
C10 C 0.12490(17) -0.02845(8) 0.1835(8) 0.0463(10) Uani 1 1 d .
H10A H 0.1033 -0.0414 0.1102 0.056 Uiso 1 1 calc R
C11 C 0.15171(17) -0.03330(7) 0.3951(8) 0.0435(9) Uani 1 1 d .
H11A H 0.1487 -0.0497 0.4627 0.052 Uiso 1 1 calc R
C12 C 0.18216(16) -0.01494(6) 0.5061(7) 0.0375(8) Uani 1 1 d .
H12A H 0.1998 -0.0185 0.6506 0.045 Uiso 1 1 calc R
C13 C 0.18752(14) 0.00956(6) 0.4055(6) 0.0323(8) Uani 1 1 d .
C14 C 0.21956(15) 0.02883(7) 0.5137(7) 0.0360(8) Uani 1 1 d .
H14A H 0.2375 0.0255 0.6580 0.043 Uiso 1 1 calc R
C15 C 0.22517(16) 0.05206(7) 0.4148(7) 0.0382(8) Uani 1 1 d .
H15A H 0.2467 0.0649 0.4900 0.046 Uiso 1 1 calc R
C16 C 0.18651(17) 0.14557(7) -0.0303(8) 0.0406(9) Uani 1 1 d .
H16A H 0.1475 0.1422 -0.0876 0.049 Uiso 1 1 calc R
H16B H 0.2133 0.1360 -0.1297 0.049 Uiso 1 1 calc R
C17 C 0.19893(17) 0.17391(7) -0.0545(8) 0.0433(9) Uani 1 1 d .
H17A H 0.2003 0.1781 -0.2215 0.052 Uiso 1 1 calc R
H17B H 0.1668 0.1835 0.0141 0.052 Uiso 1 1 calc R
C18 C 0.2535(2) 0.18289(8) 0.0571(12) 0.0628(13) Uani 1 1 d .
H18A H 0.2855 0.1723 0.0004 0.075 Uiso 1 1 calc R
H18B H 0.2507 0.1805 0.2268 0.075 Uiso 1 1 calc R
C19 C 0.2666(2) 0.21115(10) 0.0053(14) 0.0803(19) Uani 1 1 d .
H19A H 0.2312 0.2211 0.0229 0.096 Uiso 1 1 calc R
H19B H 0.2943 0.2175 0.1205 0.096 Uiso 1 1 calc R
C20 C 0.2895(3) 0.21522(13) -0.2277(15) 0.108(3) Uani 1 1 d .
H20A H 0.3018 0.2329 -0.2435 0.161 Uiso 1 1 calc R
H20B H 0.2599 0.2116 -0.3428 0.161 Uiso 1 1 calc R
H20C H 0.3220 0.2039 -0.2527 0.161 Uiso 1 1 calc R

loop_
_atom_site_aniso_label
_atom_site_aniso_U_11
_atom_site_aniso_U_22
_atom_site_aniso_U_33
_atom_site_aniso_U_23
_atom_site_aniso_U_13
_atom_site_aniso_U_12
S1 0.0574(6) 0.0316(4) 0.0378(5) 0.0047(4) 0.0176(5) 0.0063(4)
O1 0.0601(17) 0.0386(14) 0.0332(15) -0.0087(11) 0.0041(13) -0.0047(12)
O2 0.115(3) 0.0382(15) 0.0331(17) 0.0034(13) 0.0080(18) 0.0140(15)
O3 0.0477(16) 0.0461(16) 0.092(3) 0.0189(19) 0.0295(19) 0.0057(12)
C1 0.0456(19) 0.0291(16) 0.038(2) 0.0013(15) 0.0047(17) 0.0004(15)
C2 0.0403(19) 0.0371(18) 0.035(2) 0.0004(16) 0.0023(16) 0.0044(15)
C3 0.056(2) 0.045(2) 0.049(3) -0.010(2) 0.021(2) 0.0095(18)
C4 0.048(2) 0.046(2) 0.048(3) -0.0060(19) 0.0135(19) -0.0016(17)
C5 0.045(2) 0.043(2) 0.041(2) -0.0056(18) 0.0034(18) -0.0062(17)
C6 0.0443(19) 0.0337(17) 0.034(2) -0.0004(16) 0.0080(17) 0.0062(14)
C7 0.0470(19) 0.0413(19) 0.028(2) -0.0017(16) 0.0050(17) 0.0111(16)
C8 0.0382(18) 0.0348(17) 0.033(2) 0.0012(15) 0.0030(16) 0.0041(14)
C9 0.0432(19) 0.043(2) 0.036(2) -0.0051(18) -0.0059(19) 0.0032(15)
C10 0.046(2) 0.041(2) 0.052(3) -0.0069(19) -0.001(2) -0.0064(17)
C11 0.050(2) 0.0327(18) 0.048(3) 0.0044(17) 0.0101(19) -0.0038(16)
C12 0.0437(19) 0.0346(18) 0.034(2) 0.0055(15) 0.0030(16) 0.0046(15)
C13 0.0358(17) 0.0311(16) 0.030(2) 0.0006(14) 0.0066(15) 0.0021(13)
C14 0.0430(19) 0.0350(17) 0.030(2) -0.0015(14) 0.0018(15) 0.0010(15)
C15 0.0431(19) 0.0344(18) 0.037(2) -0.0063(16) 0.0012(16) 0.0022(15)
C16 0.046(2) 0.0336(18) 0.042(2) 0.0003(17) 0.0077(18) -0.0005(16)
C17 0.050(2) 0.0333(18) 0.047(2) 0.0053(17) -0.0002(19) 0.0046(16)
C18 0.065(3) 0.051(2) 0.073(4) 0.010(3) -0.004(3) -0.003(2)
C19 0.069(3) 0.057(3) 0.115(6) -0.003(3) 0.007(4) -0.016(2)
C20 0.110(5) 0.093(5) 0.120(7) 0.015(5) 0.056(5) -0.028(4)

loop_
_atom_type_symbol
_atom_type_description
_atom_type_scat_dispersion_real
_atom_type_scat_dispersion_imag
_atom_type_scat_source
C C 0.0033 0.0016 'International Tables Vol C Tables 4.2.6.8 and 6.1.1.4'
H H 0.0000 0.0000 'International Tables Vol C Tables 4.2.6.8 and 6.1.1.4'
O O 0.0106 0.0060 'International Tables Vol C Tables 4.2.6.8 and 6.1.1.4'
S S 0.1246 0.1234 'International Tables Vol C Tables 4.2.6.8 and 6.1.1.4'

loop_
_geom_angle_atom_site_label_1
_geom_angle_atom_site_label_2
_geom_angle_atom_site_label_3
_geom_angle
O2 S1 O3 119.2(2)
O2 S1 C6 107.96(19)
O3 S1 C6 107.89(18)
O2 S1 C1 109.71(18)
O3 S1 C1 107.5(2)
C6 S1 C1 103.51(17)
C2 O1 C3 112.9(3)
C5 C1 C2 112.2(3)
C5 C1 S1 112.9(3)
C2 C1 S1 111.3(3)
C5 C1 H1A 106.7
C2 C1 H1A 106.7
S1 C1 H1A 106.7
O1 C2 C16 112.8(3)
O1 C2 C1 108.0(3)
C16 C2 C1 114.7(3)
O1 C2 H2A 107.0
C16 C2 H2A 107.0
C1 C2 H2A 107.0
O1 C3 C4 111.0(3)
O1 C3 H3A 109.4
C4 C3 H3A 109.4
O1 C3 H3B 109.4
C4 C3 H3B 109.4
H3A C3 H3B 108.0
C3 C4 C5 110.4(3)
C3 C4 H4A 109.6
C5 C4 H4A 109.6
C3 C4 H4B 109.6
C5 C4 H4B 109.6
H4A C4 H4B 108.1
C1 C5 C4 107.8(3)
C1 C5 H5A 110.2
C4 C5 H5A 110.2
C1 C5 H5B 110.2
C4 C5 H5B 110.2
H5A C5 H5B 108.5
C7 C6 C15 121.2(4)
C7 C6 S1 120.3(3)
C15 C6 S1 118.4(3)
C6 C7 C8 119.9(4)
C6 C7 H7A 120.1
C8 C7 H7A 120.1
C13 C8 C7 119.0(3)
C13 C8 C9 118.7(3)
C7 C8 C9 122.3(4)
C10 C9 C8 120.7(4)
C10 C9 H9A 119.6
C8 C9 H9A 119.6
C9 C10 C11 120.2(4)
C9 C10 H10A 119.9
C11 C10 H10A 119.9
C12 C11 C10 121.1(4)
C12 C11 H11A 119.4
C10 C11 H11A 119.4
C11 C12 C13 120.0(4)
C11 C12 H12A 120.0
C13 C12 H12A 120.0
C14 C13 C8 119.3(3)
C14 C13 C12 121.4(3)
C8 C13 C12 119.3(3)
C15 C14 C13 121.0(4)
C15 C14 H14A 119.5
C13 C14 H14A 119.5
C14 C15 C6 119.6(4)
C14 C15 H15A 120.2
C6 C15 H15A 120.2
C2 C16 C17 113.8(3)
C2 C16 H16A 108.8
C17 C16 H16A 108.8
C2 C16 H16B 108.8
C17 C16 H16B 108.8
H16A C16 H16B 107.7
C18 C17 C16 115.4(4)
C18 C17 H17A 108.4
C16 C17 H17A 108.4
C18 C17 H17B 108.4
C16 C17 H17B 108.4
H17A C17 H17B 107.5
C17 C18 C19 112.8(4)
C17 C18 H18A 109.0
C19 C18 H18A 109.0
C17 C18 H18B 109.0
C19 C18 H18B 109.0
H18A C18 H18B 107.8
C20 C19 C18 113.0(6)
C20 C19 H19A 109.0
C18 C19 H19A 109.0
C20 C19 H19B 109.0
C18 C19 H19B 109.0
H19A C19 H19B 107.8
C19 C20 H20A 109.5
C19 C20 H20B 109.5
H20A C20 H20B 109.5
C19 C20 H20C 109.5
H20A C20 H20C 109.5
H20B C20 H20C 109.5

loop_
_geom_bond_atom_site_label_1
_geom_bond_atom_site_label_2
_geom_bond_distance
S1 O2 1.433(4)
S1 O3 1.441(3)
S1 C6 1.768(4)
S1 C1 1.779(4)
O1 C2 1.433(4)
O1 C3 1.434(5)
C1 C5 1.517(5)
C1 C2 1.548(5)
C1 H1A 1.0000
C2 C16 1.520(6)
C2 H2A 1.0000
C3 C4 1.503(5)
C3 H3A 0.9900
C3 H3B 0.9900
C4 C5 1.527(5)
C4 H4A 0.9900
C4 H4B 0.9900
C5 H5A 0.9900
C5 H5B 0.9900
C6 C7 1.369(5)
C6 C15 1.408(6)
C7 C8 1.416(5)
C7 H7A 0.9500
C8 C13 1.412(5)
C8 C9 1.421(5)
C9 C10 1.366(5)
C9 H9A 0.9500
C10 C11 1.398(6)
C10 H10A 0.9500
C11 C12 1.364(5)
C11 H11A 0.9500
C12 C13 1.423(5)
C12 H12A 0.9500
C13 C14 1.411(5)
C14 C15 1.358(5)
C14 H14A 0.9500
C15 H15A 0.9500
C16 C17 1.530(5)
C16 H16A 0.9900
C16 H16B 0.9900
C17 C18 1.511(6)
C17 H17A 0.9900
C17 H17B 0.9900
C18 C19 1.551(7)
C18 H18A 0.9900
C18 H18B 0.9900
C19 C20 1.465(10)
C19 H19A 0.9900
C19 H19B 0.9900
C20 H20A 0.9800
C20 H20B 0.9800
C20 H20C 0.9800

loop_
_geom_torsion_atom_site_label_1
_geom_torsion_atom_site_label_2
_geom_torsion_atom_site_label_3
_geom_torsion_atom_site_label_4
_geom_torsion
O2 S1 C1 C5 43.2(3)
O3 S1 C1 C5 174.2(3)
C6 S1 C1 C5 -71.8(3)
O2 S1 C1 C2 -83.9(3)
O3 S1 C1 C2 47.0(3)
C6 S1 C1 C2 161.1(3)
C3 O1 C2 C16 68.4(4)
C3 O1 C2 C1 -59.5(4)
C5 C1 C2 O1 57.0(4)
S1 C1 C2 O1 -175.5(3)
C5 C1 C2 C16 -69.7(4)
S1 C1 C2 C16 57.8(4)
C2 O1 C3 C4 62.0(5)
O1 C3 C4 C5 -58.3(5)
C2 C1 C5 C4 -55.0(4)
S1 C1 C5 C4 178.3(3)
C3 C4 C5 C1 54.7(5)
O2 S1 C6 C7 -3.7(4)
O3 S1 C6 C7 -133.7(3)
C1 S1 C6 C7 112.6(3)
O2 S1 C6 C15 173.6(3)
O3 S1 C6 C15 43.6(3)
C1 S1 C6 C15 -70.2(3)
C15 C6 C7 C8 -0.3(5)
S1 C6 C7 C8 176.9(3)
C6 C7 C8 C13 0.3(5)
C6 C7 C8 C9 -179.3(3)
C13 C8 C9 C10 -0.1(6)
C7 C8 C9 C10 179.5(4)
C8 C9 C10 C11 -0.8(6)
C9 C10 C11 C12 1.2(6)
C10 C11 C12 C13 -0.7(6)
C7 C8 C13 C14 -0.4(5)
C9 C8 C13 C14 179.3(3)
C7 C8 C13 C12 -179.0(3)
C9 C8 C13 C12 0.6(5)
C11 C12 C13 C14 -178.8(3)
C11 C12 C13 C8 -0.3(5)
C8 C13 C14 C15 0.5(5)
C12 C13 C14 C15 179.0(3)
C13 C14 C15 C6 -0.4(5)
C7 C6 C15 C14 0.3(5)
S1 C6 C15 C14 -176.9(3)
O1 C2 C16 C17 48.1(5)
C1 C2 C16 C17 172.3(3)
C2 C16 C17 C18 50.0(5)
C16 C17 C18 C19 174.2(5)
C17 C18 C19 C20 -77.4(7)
